data_1508452
loop_
_publ_author_name
'Ito, Takeru'
'Fujimoto, Nozomu'
'Uchida, Sayaka'
'Iijima, Jun'
'Naruke, Haruo'
'Mizuno, Noritaka'

_publ_section_title
;
 Polyoxotungstate-Surfactant Layered Crystal toward Conductive
 Inorganic-Organic Hybrid
;
_journal_issue 2
_journal_name_full Crystals
_journal_page_first 362
_journal_page_last 373
_journal_paper_doi 10.3390/cryst2020362
_journal_volume 2
_journal_year 2012
_chemical_formula_moiety 'W10 O32, 4(C21 H38 N)'
_chemical_formula_sum 'C84 H152 N4 O32 W10'
_chemical_formula_weight 3568.54
_chemical_name_systematic
; 
 ? 
;
_space_group_IT_number 2
_symmetry_cell_setting triclinic
_symmetry_space_group_name_Hall '-P 1'
_symmetry_space_group_name_H-M 'P -1'
_atom_sites_solution_hydrogens geom
_atom_sites_solution_primary direct
_atom_sites_solution_secondary difmap
_audit_creation_method SHELXL-97
_cell_angle_alpha 98.566(4)
_cell_angle_beta 95.298(4)
_cell_angle_gamma 116.168(4)
_cell_formula_units_Z 1
_cell_length_a 10.7727(12)
_cell_length_b 11.3734(12)
_cell_length_c 23.982(3)
_cell_measurement_reflns_used 10489
_cell_measurement_temperature 213(2)
_cell_measurement_theta_max 27.6
_cell_measurement_theta_min 3.1
_cell_volume 2566.1(5)
_computing_cell_refinement 'PROCESS-AUTO (Rigaku)'
_computing_data_collection 'PROCESS-AUTO (Rigaku)'
_computing_data_reduction 'CrystalStructure (Rigaku/MSC)'
_computing_structure_refinement 'SHELXL-97 (Sheldrick, 1997)'
_computing_structure_solution 'DIRDIF99 (PATTY)'
_diffrn_ambient_temperature 213(2)
_diffrn_detector_area_resol_mean 10.00
_diffrn_measured_fraction_theta_full 0.998
_diffrn_measured_fraction_theta_max 0.998
_diffrn_measurement_device_type 'Rigaku RAXIS-RAPID'
_diffrn_measurement_method \w
_diffrn_radiation_monochromator graphite
_diffrn_radiation_source 'fine-focus sealed tube'
_diffrn_radiation_type MoK\a
_diffrn_radiation_wavelength 0.71075
_diffrn_reflns_av_R_equivalents 0.0635
_diffrn_reflns_av_sigmaI/netI 0.0540
_diffrn_reflns_limit_h_max 13
_diffrn_reflns_limit_h_min -13
_diffrn_reflns_limit_k_max 14
_diffrn_reflns_limit_k_min -14
_diffrn_reflns_limit_l_max 31
_diffrn_reflns_limit_l_min -31
_diffrn_reflns_number 41418
_diffrn_reflns_theta_full 27.49
_diffrn_reflns_theta_max 27.49
_diffrn_reflns_theta_min 3.07
_exptl_absorpt_coefficient_mu 11.230
_exptl_absorpt_correction_T_max 0.8066
_exptl_absorpt_correction_T_min 0.1336
_exptl_absorpt_correction_type numerical
_exptl_absorpt_process_details
;
    Higashi, T. (1999). Program for Absorption Correction.
    Rigaku Corporation, Tokyo, Japan.
;
_exptl_crystal_colour colorless
_exptl_crystal_density_diffrn 2.309
_exptl_crystal_density_method 'not measured'
_exptl_crystal_description platelet
_exptl_crystal_F_000 1680
_exptl_crystal_size_max 0.30
_exptl_crystal_size_mid 0.30
_exptl_crystal_size_min 0.02
_refine_diff_density_max 1.634
_refine_diff_density_min -1.958
_refine_diff_density_rms 0.209
_refine_ls_extinction_method none
_refine_ls_goodness_of_fit_ref 1.092
_refine_ls_hydrogen_treatment constr
_refine_ls_matrix_type full
_refine_ls_number_parameters 587
_refine_ls_number_reflns 11736
_refine_ls_number_restraints 0
_refine_ls_restrained_S_all 1.092
_refine_ls_R_factor_all 0.0426
_refine_ls_R_factor_gt 0.0354
_refine_ls_shift/su_max 0.001
_refine_ls_shift/su_mean 0.000
_refine_ls_structure_factor_coef Fsqd
_refine_ls_weighting_details 'calc w=1/[\s^2^(Fo^2^)+(0.0297P)^2^+3.0040P] where P=(Fo^2^+2Fc^2^)/3'
_refine_ls_weighting_scheme calc
_refine_ls_wR_factor_gt 0.0807
_refine_ls_wR_factor_ref 0.0842
_reflns_number_gt 10163
_reflns_number_total 11736
_reflns_threshold_expression >2sigma(I)
_cod_data_source_file W10O32-4C21H38N_P-1_crystals-15686-supplementary_crystals-02-00362-s001_DC190.cif
_cod_data_source_block c16py_w10_chateigner_1508452
_cod_database_code 1508452

loop_
_symmetry_equiv_pos_as_xyz
'x, y, z'
'-x, -y, -z'

loop_
_atom_site_label
_atom_site_type_symbol
_atom_site_fract_x
_atom_site_fract_y
_atom_site_fract_z
_atom_site_U_iso_or_equiv
_atom_site_adp_type
_atom_site_occupancy
_atom_site_symmetry_multiplicity
_atom_site_calc_flag
_atom_site_refinement_flags
W1 W 0.29172(2) 0.22582(2) 0.152360(10) 0.02443(7) Uani 1 1 d .
W2 W 0.00175(2) 0.21613(2) 0.090712(10) 0.02298(6) Uani 1 1 d .
W3 W 0.00418(2) -0.05759(2) 0.115741(10) 0.02298(6) Uani 1 1 d .
W4 W 0.26016(2) -0.01098(2) 0.045623(10) 0.02431(7) Uani 1 1 d .
W5 W 0.25739(2) 0.26188(2) 0.019965(10) 0.02339(6) Uani 1 1 d .
O1 O 0.4114(4) 0.3187(4) 0.21312(18) 0.0337(10) Uani 1 1 d .
O2 O 0.1587(4) 0.2941(4) 0.15281(18) 0.0280(9) Uani 1 1 d .
O3 O 0.1580(4) 0.0744(4) 0.17526(18) 0.0294(9) Uani 1 1 d .
O4 O 0.3677(4) 0.1149(4) 0.11885(18) 0.0282(9) Uani 1 1 d .
O5 O 0.3644(4) 0.3347(4) 0.09738(17) 0.0260(9) Uani 1 1 d .
O6 O -0.0783(4) 0.3074(4) 0.11558(18) 0.0315(10) Uani 1 1 d .
O7 O -0.0782(4) 0.0620(4) 0.12291(17) 0.0256(9) Uani 1 1 d .
O8 O -0.0797(4) -0.1654(4) 0.15747(18) 0.0325(10) Uani 1 1 d .
O9 O 0.1331(4) -0.1182(4) 0.09029(17) 0.0260(9) Uani 1 1 d .
O10 O 0.3728(4) -0.0777(4) 0.04031(19) 0.0355(10) Uani 1 1 d .
O11 O 0.3364(4) 0.1393(4) 0.01054(17) 0.0262(9) Uani 1 1 d .
O12 O 0.3593(4) 0.3859(4) -0.01098(19) 0.0318(10) Uani 1 1 d .
O13 O 0.1277(4) 0.3215(3) 0.04574(17) 0.0238(8) Uani 1 1 d .
O14 O 0.1337(3) 0.1033(3) 0.06926(15) 0.0207(9) Uani 1 1 d .
O15 O -0.1191(4) -0.1514(4) 0.04557(17) 0.0254(9) Uani 1 1 d .
O16 O 0.1267(4) -0.1112(4) -0.02109(17) 0.0253(9) Uani 1 1 d .
N1 N 0.5223(5) 0.8922(5) 0.1433(2) 0.0294(11) Uani 1 1 d .
N2 N 0.7761(5) 0.4756(5) 0.1318(2) 0.0364(13) Uani 1 1 d .
C1 C 0.5582(7) 0.8032(7) 0.1169(3) 0.0392(16) Uani 1 1 d .
H1 H 0.6431 0.8333 0.1028 0.047 Uiso 1 1 calc R
C2 C 0.4732(8) 0.6684(7) 0.1101(3) 0.0458(18) Uani 1 1 d .
H2 H 0.4980 0.6061 0.0906 0.055 Uiso 1 1 calc R
C3 C 0.3509(8) 0.6255(7) 0.1321(3) 0.0454(17) Uani 1 1 d .
H3 H 0.2932 0.5336 0.1298 0.054 Uiso 1 1 calc R
C4 C 0.3148(7) 0.7189(7) 0.1576(3) 0.0453(17) Uani 1 1 d .
H4 H 0.2296 0.6910 0.1714 0.054 Uiso 1 1 calc R
C5 C 0.4014(6) 0.8527(7) 0.1631(3) 0.0377(16) Uani 1 1 d .
H5 H 0.3762 0.9165 0.1807 0.045 Uiso 1 1 calc R
C6 C 0.6203(6) 1.0370(6) 0.1515(3) 0.0367(15) Uani 1 1 d .
H6A H 0.5664 1.0875 0.1528 0.044 Uiso 1 1 calc R
H6B H 0.6690 1.0522 0.1187 0.044 Uiso 1 1 calc R
C7 C 0.7278(6) 1.0886(7) 0.2060(3) 0.0389(16) Uani 1 1 d .
H7A H 0.7954 1.1815 0.2069 0.047 Uiso 1 1 calc R
H7B H 0.7795 1.0359 0.2045 0.047 Uiso 1 1 calc R
C8 C 0.6705(7) 1.0845(7) 0.2619(3) 0.0385(15) Uani 1 1 d .
H8A H 0.6027 0.9915 0.2610 0.046 Uiso 1 1 calc R
H8B H 0.7483 1.1111 0.2935 0.046 Uiso 1 1 calc R
C9 C 0.6001(7) 1.1714(7) 0.2747(3) 0.0411(16) Uani 1 1 d .
H9A H 0.5166 1.1400 0.2453 0.049 Uiso 1 1 calc R
H9B H 0.6646 1.2636 0.2730 0.049 Uiso 1 1 calc R
C10 C 0.5569(8) 1.1706(7) 0.3329(3) 0.0466(18) Uani 1 1 d .
H10A H 0.4984 1.0774 0.3354 0.056 Uiso 1 1 calc R
H10B H 0.6417 1.2072 0.3623 0.056 Uiso 1 1 calc R
C11 C 0.4773(8) 1.2489(7) 0.3466(3) 0.0461(17) Uani 1 1 d .
H11A H 0.5342 1.3414 0.3429 0.055 Uiso 1 1 calc R
H11B H 0.3905 1.2102 0.3183 0.055 Uiso 1 1 calc R
C12 C 0.4404(7) 1.2508(7) 0.4056(3) 0.0450(17) Uani 1 1 d .
H12A H 0.3871 1.1580 0.4097 0.054 Uiso 1 1 calc R
H12B H 0.5277 1.2925 0.4338 0.054 Uiso 1 1 calc R
C13 C 0.3566(7) 1.3234(7) 0.4194(3) 0.0452(17) Uani 1 1 d .
H13A H 0.2690 1.2815 0.3913 0.054 Uiso 1 1 calc R
H13B H 0.4097 1.4162 0.4152 0.054 Uiso 1 1 calc R
C14 C 0.3208(7) 1.3250(7) 0.4783(3) 0.0430(17) Uani 1 1 d .
H14A H 0.4084 1.3665 0.5063 0.052 Uiso 1 1 calc R
H14B H 0.2676 1.2322 0.4824 0.052 Uiso 1 1 calc R
C15 C 0.2366(8) 1.3983(8) 0.4929(3) 0.0471(18) Uani 1 1 d .
H15A H 0.1485 1.3564 0.4652 0.057 Uiso 1 1 calc R
H15B H 0.2894 1.4911 0.4886 0.057 Uiso 1 1 calc R
C16 C 0.2022(8) 1.4001(7) 0.5526(3) 0.0462(18) Uani 1 1 d .
H16A H 0.1517 1.3076 0.5575 0.055 Uiso 1 1 calc R
H16B H 0.2901 1.4449 0.5806 0.055 Uiso 1 1 calc R
C17 C 0.1144(8) 1.4703(8) 0.5653(3) 0.0503(18) Uani 1 1 d .
H17A H 0.1652 1.5629 0.5606 0.060 Uiso 1 1 calc R
H17B H 0.0268 1.4258 0.5372 0.060 Uiso 1 1 calc R
C18 C 0.0788(8) 1.4721(7) 0.6246(3) 0.0463(17) Uani 1 1 d .
H18A H 0.1666 1.5136 0.6525 0.056 Uiso 1 1 calc R
H18B H 0.0256 1.3794 0.6287 0.056 Uiso 1 1 calc R
C19 C -0.0050(8) 1.5457(7) 0.6390(3) 0.0509(19) Uani 1 1 d .
H19A H 0.0496 1.6390 0.6359 0.061 Uiso 1 1 calc R
H19B H -0.0912 1.5059 0.6103 0.061 Uiso 1 1 calc R
C20 C -0.0449(9) 1.5451(8) 0.6972(3) 0.058(2) Uani 1 1 d .
H20A H 0.0410 1.5875 0.7261 0.069 Uiso 1 1 calc R
H20B H -0.0978 1.4520 0.7009 0.069 Uiso 1 1 calc R
C21 C -0.1325(10) 1.6168(9) 0.7096(4) 0.074(3) Uani 1 1 d .
H21A H -0.1541 1.6123 0.7478 0.089 Uiso 1 1 calc R
H21B H -0.2192 1.5741 0.6818 0.089 Uiso 1 1 calc R
H21C H -0.0802 1.7099 0.7070 0.089 Uiso 1 1 calc R
C22 C 0.8870(7) 0.5618(6) 0.1130(3) 0.0384(16) Uani 1 1 d .
H22 H 0.9582 0.6372 0.1389 0.046 Uiso 1 1 calc R
C23 C 0.8974(7) 0.5412(7) 0.0568(4) 0.0467(19) Uani 1 1 d .
H23 H 0.9753 0.6020 0.0437 0.056 Uiso 1 1 calc R
C24 C 0.7935(8) 0.4310(8) 0.0195(3) 0.0506(19) Uani 1 1 d .
H24 H 0.8003 0.4159 -0.0195 0.061 Uiso 1 1 calc R
C25 C 0.6807(7) 0.3434(7) 0.0382(4) 0.0473(19) Uani 1 1 d .
H25 H 0.6095 0.2671 0.0126 0.057 Uiso 1 1 calc R
C26 C 0.6727(7) 0.3685(7) 0.0955(3) 0.0436(17) Uani 1 1 d .
H26 H 0.5942 0.3101 0.1091 0.052 Uiso 1 1 calc R
C27 C 0.7643(8) 0.5022(8) 0.1927(3) 0.056(2) Uani 1 1 d .
H27A H 0.8588 0.5524 0.2159 0.067 Uiso 1 1 calc R
H27B H 0.7168 0.4167 0.2046 0.067 Uiso 1 1 calc R
C28 C 0.6838(6) 0.5809(6) 0.2034(3) 0.0352(15) Uani 1 1 d .
H28A H 0.5895 0.5310 0.1800 0.042 Uiso 1 1 calc R
H28B H 0.7317 0.6666 0.1918 0.042 Uiso 1 1 calc R
C29 C 0.6714(7) 0.6071(7) 0.2665(3) 0.0416(16) Uani 1 1 d .
H29A H 0.6334 0.5218 0.2791 0.050 Uiso 1 1 calc R
H29B H 0.7653 0.6650 0.2893 0.050 Uiso 1 1 calc R
C30 C 0.5789(7) 0.6720(7) 0.2774(3) 0.0437(17) Uani 1 1 d .
H30A H 0.4880 0.6184 0.2518 0.052 Uiso 1 1 calc R
H30B H 0.6218 0.7608 0.2680 0.052 Uiso 1 1 calc R
C31 C 0.5540(7) 0.6876(7) 0.3383(3) 0.0440(17) Uani 1 1 d .
H31A H 0.5110 0.5988 0.3477 0.053 Uiso 1 1 calc R
H31B H 0.6449 0.7412 0.3640 0.053 Uiso 1 1 calc R
C32 C 0.4613(8) 0.7528(7) 0.3493(3) 0.0466(18) Uani 1 1 d .
H32A H 0.3723 0.7020 0.3222 0.056 Uiso 1 1 calc R
H32B H 0.5068 0.8436 0.3420 0.056 Uiso 1 1 calc R
C33 C 0.4306(8) 0.7609(7) 0.4096(3) 0.0482(18) Uani 1 1 d .
H33A H 0.3844 0.6698 0.4166 0.058 Uiso 1 1 calc R
H33B H 0.5200 0.8103 0.4365 0.058 Uiso 1 1 calc R
C34 C 0.3391(8) 0.8276(7) 0.4225(3) 0.0490(18) Uani 1 1 d .
H34A H 0.3860 0.9195 0.4165 0.059 Uiso 1 1 calc R
H34B H 0.2502 0.7794 0.3952 0.059 Uiso 1 1 calc R
C35 C 0.3073(8) 0.8320(8) 0.4824(3) 0.0493(18) Uani 1 1 d .
H35A H 0.3960 0.8806 0.5097 0.059 Uiso 1 1 calc R
H35B H 0.2605 0.7402 0.4885 0.059 Uiso 1 1 calc R
C36 C 0.2155(8) 0.8982(7) 0.4945(3) 0.0455(17) Uani 1 1 d .
H36A H 0.1267 0.8495 0.4671 0.055 Uiso 1 1 calc R
H36B H 0.2622 0.9899 0.4883 0.055 Uiso 1 1 calc R
C37 C 0.1832(7) 0.9034(7) 0.5549(3) 0.0422(16) Uani 1 1 d .
H37A H 0.1351 0.8115 0.5607 0.051 Uiso 1 1 calc R
H37B H 0.2723 0.9502 0.5821 0.051 Uiso 1 1 calc R
C38 C 0.0941(8) 0.9716(7) 0.5688(3) 0.0453(17) Uani 1 1 d .
H38A H 0.0046 0.9248 0.5418 0.054 Uiso 1 1 calc R
H38B H 0.1419 1.0636 0.5630 0.054 Uiso 1 1 calc R
C39 C 0.0639(8) 0.9759(8) 0.6291(3) 0.0470(18) Uani 1 1 d .
H39A H 0.0157 0.8838 0.6348 0.056 Uiso 1 1 calc R
H39B H 0.1534 1.0223 0.6561 0.056 Uiso 1 1 calc R
C40 C -0.0242(8) 1.0442(7) 0.6433(3) 0.0443(17) Uani 1 1 d .
H40A H -0.1136 0.9982 0.6163 0.053 Uiso 1 1 calc R
H40B H 0.0242 1.1366 0.6381 0.053 Uiso 1 1 calc R
C41 C -0.0545(8) 1.0465(8) 0.7042(3) 0.0510(19) Uani 1 1 d .
H41A H -0.1053 0.9540 0.7090 0.061 Uiso 1 1 calc R
H41B H 0.0349 1.0901 0.7311 0.061 Uiso 1 1 calc R
C42 C -0.1404(9) 1.1190(9) 0.7190(4) 0.066(2) Uani 1 1 d .
H42A H -0.1559 1.1170 0.7581 0.079 Uiso 1 1 calc R
H42B H -0.2302 1.0751 0.6931 0.079 Uiso 1 1 calc R
H42C H -0.0899 1.2114 0.7152 0.079 Uiso 1 1 calc R

loop_
_atom_site_aniso_label
_atom_site_aniso_U_11
_atom_site_aniso_U_22
_atom_site_aniso_U_33
_atom_site_aniso_U_23
_atom_site_aniso_U_13
_atom_site_aniso_U_12
W1 0.02381(12) 0.02208(13) 0.02404(13) 0.00181(9) 0.00117(9) 0.00918(9)
W2 0.02363(12) 0.02127(13) 0.02639(13) 0.00417(10) 0.00633(10) 0.01236(9)
W3 0.02437(12) 0.02006(12) 0.02407(13) 0.00602(9) 0.00582(10) 0.00918(9)
W4 0.02244(12) 0.02414(13) 0.02787(14) 0.00321(10) 0.00369(10) 0.01296(9)
W5 0.02140(12) 0.02095(12) 0.02605(13) 0.00547(10) 0.00579(10) 0.00777(9)
O1 0.035(2) 0.031(2) 0.029(2) 0.0034(19) 0.0013(19) 0.0116(18)
O2 0.030(2) 0.024(2) 0.031(2) 0.0071(18) 0.0062(18) 0.0130(17)
O3 0.035(2) 0.025(2) 0.028(2) 0.0065(18) 0.0058(18) 0.0135(18)
O4 0.022(2) 0.028(2) 0.034(2) 0.0048(18) 0.0002(18) 0.0125(17)
O5 0.023(2) 0.019(2) 0.032(2) 0.0024(17) 0.0004(17) 0.0080(16)
O6 0.033(2) 0.029(2) 0.036(3) 0.0028(19) 0.0067(19) 0.0172(18)
O7 0.0205(19) 0.028(2) 0.027(2) 0.0030(17) 0.0044(17) 0.0111(16)
O8 0.043(2) 0.022(2) 0.028(2) 0.0061(18) 0.0092(19) 0.0103(18)
O9 0.027(2) 0.020(2) 0.030(2) 0.0025(17) -0.0046(17) 0.0122(16)
O10 0.035(2) 0.034(2) 0.039(3) 0.001(2) 0.003(2) 0.0200(19)
O11 0.0172(19) 0.029(2) 0.029(2) 0.0032(18) 0.0048(17) 0.0082(16)
O12 0.023(2) 0.025(2) 0.038(3) 0.0069(19) 0.0036(18) 0.0029(16)
O13 0.025(2) 0.018(2) 0.026(2) 0.0034(16) 0.0014(17) 0.0090(16)
O14 0.026(2) 0.016(2) 0.018(2) 0.0004(16) 0.0033(17) 0.0087(16)
O15 0.024(2) 0.025(2) 0.030(2) 0.0061(18) 0.0075(18) 0.0129(17)
O16 0.020(2) 0.026(2) 0.029(2) 0.0039(18) 0.0035(17) 0.0108(17)
N1 0.029(3) 0.038(3) 0.028(3) 0.008(2) 0.007(2) 0.021(2)
N2 0.041(3) 0.033(3) 0.047(4) 0.007(3) 0.009(3) 0.027(3)
C1 0.045(4) 0.052(4) 0.025(3) 0.001(3) 0.007(3) 0.029(3)
C2 0.058(5) 0.046(4) 0.035(4) -0.003(3) -0.003(3) 0.031(4)
C3 0.053(4) 0.035(4) 0.042(4) 0.003(3) -0.004(3) 0.019(3)
C4 0.039(4) 0.040(4) 0.051(5) 0.007(3) 0.007(3) 0.014(3)
C5 0.026(3) 0.041(4) 0.047(4) 0.003(3) 0.003(3) 0.019(3)
C6 0.035(3) 0.045(4) 0.038(4) 0.013(3) 0.011(3) 0.022(3)
C7 0.033(3) 0.047(4) 0.034(4) 0.000(3) 0.004(3) 0.019(3)
C8 0.038(4) 0.040(4) 0.038(4) 0.004(3) 0.006(3) 0.019(3)
C9 0.054(4) 0.038(4) 0.036(4) 0.007(3) 0.016(3) 0.024(3)
C10 0.059(5) 0.054(5) 0.040(4) 0.018(4) 0.022(4) 0.033(4)
C11 0.053(4) 0.050(4) 0.040(4) 0.008(3) 0.011(3) 0.028(4)
C12 0.049(4) 0.054(5) 0.040(4) 0.012(3) 0.012(3) 0.029(3)
C13 0.050(4) 0.048(4) 0.044(4) 0.009(3) 0.013(3) 0.027(3)
C14 0.046(4) 0.052(4) 0.046(4) 0.016(3) 0.017(3) 0.032(3)
C15 0.056(4) 0.064(5) 0.043(4) 0.017(4) 0.019(4) 0.043(4)
C16 0.053(4) 0.051(4) 0.045(4) 0.012(4) 0.013(4) 0.032(4)
C17 0.057(5) 0.061(5) 0.040(4) 0.011(4) 0.011(4) 0.033(4)
C18 0.052(4) 0.047(4) 0.046(5) 0.008(3) 0.013(4) 0.028(3)
C19 0.064(5) 0.047(4) 0.047(5) 0.009(4) 0.019(4) 0.029(4)
C20 0.072(5) 0.069(6) 0.044(5) 0.008(4) 0.017(4) 0.043(4)
C21 0.096(7) 0.108(8) 0.052(6) 0.017(5) 0.032(5) 0.074(6)
C22 0.039(4) 0.025(3) 0.051(5) 0.007(3) -0.001(3) 0.016(3)
C23 0.033(4) 0.051(5) 0.072(6) 0.037(4) 0.015(4) 0.025(3)
C24 0.049(4) 0.067(5) 0.045(5) 0.012(4) 0.005(4) 0.036(4)
C25 0.038(4) 0.041(4) 0.062(5) -0.002(4) 0.004(4) 0.022(3)
C26 0.033(4) 0.040(4) 0.065(5) 0.018(4) 0.017(4) 0.020(3)
C27 0.065(5) 0.079(6) 0.048(5) 0.013(4) 0.011(4) 0.054(5)
C28 0.029(3) 0.032(3) 0.043(4) 0.010(3) 0.011(3) 0.011(3)
C29 0.047(4) 0.044(4) 0.039(4) 0.008(3) 0.010(3) 0.025(3)
C30 0.052(4) 0.040(4) 0.041(4) 0.005(3) 0.014(3) 0.023(3)
C31 0.051(4) 0.047(4) 0.037(4) 0.007(3) 0.012(3) 0.026(3)
C32 0.067(5) 0.045(4) 0.032(4) 0.009(3) 0.013(4) 0.029(4)
C33 0.057(5) 0.051(5) 0.041(4) 0.015(4) 0.018(4) 0.025(4)
C34 0.072(5) 0.048(5) 0.035(4) 0.011(3) 0.017(4) 0.033(4)
C35 0.056(4) 0.058(5) 0.042(4) 0.015(4) 0.015(4) 0.031(4)
C36 0.051(4) 0.047(4) 0.043(4) 0.014(3) 0.013(3) 0.025(3)
C37 0.045(4) 0.053(4) 0.031(4) 0.006(3) 0.009(3) 0.026(3)
C38 0.056(4) 0.050(4) 0.035(4) 0.008(3) 0.007(3) 0.029(4)
C39 0.054(4) 0.058(5) 0.039(4) 0.011(4) 0.011(3) 0.034(4)
C40 0.058(4) 0.050(4) 0.029(4) 0.007(3) 0.001(3) 0.030(4)
C41 0.056(5) 0.068(5) 0.041(4) 0.014(4) 0.005(4) 0.039(4)
C42 0.090(6) 0.086(6) 0.042(5) 0.013(4) 0.012(5) 0.059(5)

loop_
_atom_type_symbol
_atom_type_description
_atom_type_scat_dispersion_real
_atom_type_scat_dispersion_imag
_atom_type_scat_source
C C 0.0033 0.0016 'International Tables Vol C Tables 4.2.6.8 and 6.1.1.4'
H H 0.0000 0.0000 'International Tables Vol C Tables 4.2.6.8 and 6.1.1.4'
N N 0.0061 0.0033 'International Tables Vol C Tables 4.2.6.8 and 6.1.1.4'
O O 0.0106 0.0060 'International Tables Vol C Tables 4.2.6.8 and 6.1.1.4'
W W -0.8490 6.8722 'International Tables Vol C Tables 4.2.6.8 and 6.1.1.4'

loop_
_geom_angle_atom_site_label_1
_geom_angle_atom_site_label_2
_geom_angle_atom_site_label_3
_geom_angle
_geom_angle_site_symmetry_1
_geom_angle_site_symmetry_3
O1 W1 O3 104.57(19) . .
O1 W1 O2 103.64(18) . .
O3 W1 O2 87.59(17) . .
O1 W1 O4 102.92(18) . .
O3 W1 O4 88.08(17) . .
O2 W1 O4 153.34(17) . .
O1 W1 O5 102.03(18) . .
O3 W1 O5 153.38(17) . .
O2 W1 O5 85.08(17) . .
O4 W1 O5 87.11(17) . .
O1 W1 O14 178.75(18) . .
O3 W1 O14 76.64(15) . .
O2 W1 O14 76.66(15) . .
O4 W1 O14 76.74(14) . .
O5 W1 O14 76.78(14) . .
O6 W2 O7 103.35(18) . .
O6 W2 O16 99.83(17) . 2
O7 W2 O16 87.82(16) . 2
O6 W2 O13 104.89(18) . .
O7 W2 O13 151.75(16) . .
O16 W2 O13 88.18(16) 2 .
O6 W2 O2 96.53(18) . .
O7 W2 O2 88.93(16) . .
O16 W2 O2 163.63(16) 2 .
O13 W2 O2 87.12(17) . .
O6 W2 O14 171.75(16) . .
O7 W2 O14 75.53(14) . .
O16 W2 O14 88.32(13) 2 .
O13 W2 O14 76.40(14) . .
O2 W2 O14 75.33(14) . .
O8 W3 O15 98.76(18) . .
O8 W3 O9 103.06(18) . .
O15 W3 O9 89.36(16) . .
O8 W3 O7 102.52(18) . .
O15 W3 O7 88.92(16) . .
O9 W3 O7 154.32(16) . .
O8 W3 O3 97.19(18) . .
O15 W3 O3 164.05(17) . .
O9 W3 O3 87.34(16) . .
O7 W3 O3 87.33(16) . .
O8 W3 O14 173.36(17) . .
O15 W3 O14 87.84(14) . .
O9 W3 O14 77.63(14) . .
O7 W3 O14 76.71(14) . .
O3 W3 O14 76.21(15) . .
O10 W4 O16 100.64(18) . .
O10 W4 O11 104.21(19) . .
O16 W4 O11 90.20(16) . .
O10 W4 O9 102.68(19) . .
O16 W4 O9 89.76(16) . .
O11 W4 O9 152.63(16) . .
O10 W4 O4 94.11(18) . .
O16 W4 O4 165.25(15) . .
O11 W4 O4 86.67(17) . .
O9 W4 O4 86.46(16) . .
O10 W4 O14 169.20(17) . .
O16 W4 O14 90.15(14) . .
O11 W4 O14 76.17(14) . .
O9 W4 O14 76.47(14) . .
O4 W4 O14 75.11(13) . .
O12 W5 O15 98.24(18) . 2
O12 W5 O13 102.66(18) . .
O15 W5 O13 88.64(16) 2 .
O12 W5 O11 103.28(18) . .
O15 W5 O11 88.14(16) 2 .
O13 W5 O11 154.06(16) . .
O12 W5 O5 98.25(18) . .
O15 W5 O5 163.50(17) 2 .
O13 W5 O5 87.32(16) . .
O11 W5 O5 88.53(16) . .
O12 W5 O14 174.90(16) . .
O15 W5 O14 86.84(14) 2 .
O13 W5 O14 77.71(14) . .
O11 W5 O14 76.41(14) . .
O5 W5 O14 76.67(14) . .
W1 O2 W2 117.9(2) . .
W1 O3 W3 116.3(2) . .
W1 O4 W4 116.63(18) . .
W1 O5 W5 115.50(18) . .
W2 O7 W3 117.63(19) . .
W3 O9 W4 115.79(18) . .
W4 O11 W5 117.03(19) . .
W2 O13 W5 116.49(18) . .
W3 O14 W5 178.02(17) . .
W3 O14 W1 90.86(13) . .
W5 O14 W1 91.05(12) . .
W3 O14 W4 90.06(11) . .
W5 O14 W4 90.39(12) . .
W1 O14 W4 91.51(12) . .
W3 O14 W2 90.11(12) . .
W5 O14 W2 89.39(11) . .
W1 O14 W2 90.04(12) . .
W4 O14 W2 178.43(17) . .
W3 O15 W5 172.7(2) . 2
W4 O16 W2 176.8(2) . 2
C1 N1 C5 121.0(6) . .
C1 N1 C6 118.9(5) . .
C5 N1 C6 120.1(5) . .
C26 N2 C22 120.7(6) . .
C26 N2 C27 119.6(6) . .
C22 N2 C27 119.7(6) . .
N1 C1 C2 120.9(6) . .
N1 C1 H1 119.5 . .
C2 C1 H1 119.5 . .
C1 C2 C3 119.0(6) . .
C1 C2 H2 120.5 . .
C3 C2 H2 120.5 . .
C4 C3 C2 118.7(7) . .
C4 C3 H3 120.6 . .
C2 C3 H3 120.6 . .
C5 C4 C3 120.6(7) . .
C5 C4 H4 119.7 . .
C3 C4 H4 119.7 . .
N1 C5 C4 119.6(6) . .
N1 C5 H5 120.2 . .
C4 C5 H5 120.2 . .
N1 C6 C7 112.1(5) . .
N1 C6 H6A 109.2 . .
C7 C6 H6A 109.2 . .
N1 C6 H6B 109.2 . .
C7 C6 H6B 109.2 . .
H6A C6 H6B 107.9 . .
C6 C7 C8 116.1(5) . .
C6 C7 H7A 108.3 . .
C8 C7 H7A 108.3 . .
C6 C7 H7B 108.3 . .
C8 C7 H7B 108.3 . .
H7A C7 H7B 107.4 . .
C9 C8 C7 116.0(6) . .
C9 C8 H8A 108.3 . .
C7 C8 H8A 108.3 . .
C9 C8 H8B 108.3 . .
C7 C8 H8B 108.3 . .
H8A C8 H8B 107.4 . .
C8 C9 C10 112.8(6) . .
C8 C9 H9A 109.0 . .
C10 C9 H9A 109.0 . .
C8 C9 H9B 109.0 . .
C10 C9 H9B 109.0 . .
H9A C9 H9B 107.8 . .
C11 C10 C9 115.2(6) . .
C11 C10 H10A 108.5 . .
C9 C10 H10A 108.5 . .
C11 C10 H10B 108.5 . .
C9 C10 H10B 108.5 . .
H10A C10 H10B 107.5 . .
C12 C11 C10 114.1(6) . .
C12 C11 H11A 108.7 . .
C10 C11 H11A 108.7 . .
C12 C11 H11B 108.7 . .
C10 C11 H11B 108.7 . .
H11A C11 H11B 107.6 . .
C13 C12 C11 115.1(6) . .
C13 C12 H12A 108.5 . .
C11 C12 H12A 108.5 . .
C13 C12 H12B 108.5 . .
C11 C12 H12B 108.5 . .
H12A C12 H12B 107.5 . .
C12 C13 C14 114.7(6) . .
C12 C13 H13A 108.6 . .
C14 C13 H13A 108.6 . .
C12 C13 H13B 108.6 . .
C14 C13 H13B 108.6 . .
H13A C13 H13B 107.6 . .
C13 C14 C15 115.2(6) . .
C13 C14 H14A 108.5 . .
C15 C14 H14A 108.5 . .
C13 C14 H14B 108.5 . .
C15 C14 H14B 108.5 . .
H14A C14 H14B 107.5 . .
C14 C15 C16 114.7(6) . .
C14 C15 H15A 108.6 . .
C16 C15 H15A 108.6 . .
C14 C15 H15B 108.6 . .
C16 C15 H15B 108.6 . .
H15A C15 H15B 107.6 . .
C17 C16 C15 113.4(6) . .
C17 C16 H16A 108.9 . .
C15 C16 H16A 108.9 . .
C17 C16 H16B 108.9 . .
C15 C16 H16B 108.9 . .
H16A C16 H16B 107.7 . .
C18 C17 C16 113.9(6) . .
C18 C17 H17A 108.8 . .
C16 C17 H17A 108.8 . .
C18 C17 H17B 108.8 . .
C16 C17 H17B 108.8 . .
H17A C17 H17B 107.7 . .
C17 C18 C19 115.0(6) . .
C17 C18 H18A 108.5 . .
C19 C18 H18A 108.5 . .
C17 C18 H18B 108.5 . .
C19 C18 H18B 108.5 . .
H18A C18 H18B 107.5 . .
C20 C19 C18 115.8(6) . .
C20 C19 H19A 108.3 . .
C18 C19 H19A 108.3 . .
C20 C19 H19B 108.3 . .
C18 C19 H19B 108.3 . .
H19A C19 H19B 107.4 . .
C19 C20 C21 114.2(7) . .
C19 C20 H20A 108.7 . .
C21 C20 H20A 108.7 . .
C19 C20 H20B 108.7 . .
C21 C20 H20B 108.7 . .
H20A C20 H20B 107.6 . .
C20 C21 H21A 109.5 . .
C20 C21 H21B 109.5 . .
H21A C21 H21B 109.5 . .
C20 C21 H21C 109.5 . .
H21A C21 H21C 109.5 . .
H21B C21 H21C 109.5 . .
N2 C22 C23 120.5(6) . .
N2 C22 H22 119.7 . .
C23 C22 H22 119.7 . .
C22 C23 C24 119.3(7) . .
C22 C23 H23 120.3 . .
C24 C23 H23 120.3 . .
C25 C24 C23 120.5(8) . .
C25 C24 H24 119.7 . .
C23 C24 H24 119.7 . .
C24 C25 C26 118.6(7) . .
C24 C25 H25 120.7 . .
C26 C25 H25 120.7 . .
N2 C26 C25 120.4(6) . .
N2 C26 H26 119.8 . .
C25 C26 H26 119.8 . .
N2 C27 C28 112.1(6) . .
N2 C27 H27A 109.2 . .
C28 C27 H27A 109.2 . .
N2 C27 H27B 109.2 . .
C28 C27 H27B 109.2 . .
H27A C27 H27B 107.9 . .
C27 C28 C29 111.7(6) . .
C27 C28 H28A 109.3 . .
C29 C28 H28A 109.3 . .
C27 C28 H28B 109.3 . .
C29 C28 H28B 109.3 . .
H28A C28 H28B 107.9 . .
C30 C29 C28 112.9(6) . .
C30 C29 H29A 109.0 . .
C28 C29 H29A 109.0 . .
C30 C29 H29B 109.0 . .
C28 C29 H29B 109.0 . .
H29A C29 H29B 107.8 . .
C29 C30 C31 114.1(6) . .
C29 C30 H30A 108.7 . .
C31 C30 H30A 108.7 . .
C29 C30 H30B 108.7 . .
C31 C30 H30B 108.7 . .
H30A C30 H30B 107.6 . .
C32 C31 C30 114.0(6) . .
C32 C31 H31A 108.7 . .
C30 C31 H31A 108.7 . .
C32 C31 H31B 108.7 . .
C30 C31 H31B 108.7 . .
H31A C31 H31B 107.6 . .
C31 C32 C33 113.5(6) . .
C31 C32 H32A 108.9 . .
C33 C32 H32A 108.9 . .
C31 C32 H32B 108.9 . .
C33 C32 H32B 108.9 . .
H32A C32 H32B 107.7 . .
C34 C33 C32 115.0(6) . .
C34 C33 H33A 108.5 . .
C32 C33 H33A 108.5 . .
C34 C33 H33B 108.5 . .
C32 C33 H33B 108.5 . .
H33A C33 H33B 107.5 . .
C35 C34 C33 114.1(6) . .
C35 C34 H34A 108.7 . .
C33 C34 H34A 108.7 . .
C35 C34 H34B 108.7 . .
C33 C34 H34B 108.7 . .
H34A C34 H34B 107.6 . .
C34 C35 C36 113.6(6) . .
C34 C35 H35A 108.9 . .
C36 C35 H35A 108.9 . .
C34 C35 H35B 108.9 . .
C36 C35 H35B 108.9 . .
H35A C35 H35B 107.7 . .
C35 C36 C37 113.9(6) . .
C35 C36 H36A 108.8 . .
C37 C36 H36A 108.8 . .
C35 C36 H36B 108.8 . .
C37 C36 H36B 108.8 . .
H36A C36 H36B 107.7 . .
C38 C37 C36 115.2(6) . .
C38 C37 H37A 108.5 . .
C36 C37 H37A 108.5 . .
C38 C37 H37B 108.5 . .
C36 C37 H37B 108.5 . .
H37A C37 H37B 107.5 . .
C37 C38 C39 114.2(6) . .
C37 C38 H38A 108.7 . .
C39 C38 H38A 108.7 . .
C37 C38 H38B 108.7 . .
C39 C38 H38B 108.7 . .
H38A C38 H38B 107.6 . .
C40 C39 C38 114.4(6) . .
C40 C39 H39A 108.7 . .
C38 C39 H39A 108.7 . .
C40 C39 H39B 108.7 . .
C38 C39 H39B 108.7 . .
H39A C39 H39B 107.6 . .
C39 C40 C41 113.6(6) . .
C39 C40 H40A 108.8 . .
C41 C40 H40A 108.8 . .
C39 C40 H40B 108.8 . .
C41 C40 H40B 108.8 . .
H40A C40 H40B 107.7 . .
C42 C41 C40 113.6(6) . .
C42 C41 H41A 108.9 . .
C40 C41 H41A 108.9 . .
C42 C41 H41B 108.9 . .
C40 C41 H41B 108.9 . .
H41A C41 H41B 107.7 . .
C41 C42 H42A 109.5 . .
C41 C42 H42B 109.5 . .
H42A C42 H42B 109.5 . .
C41 C42 H42C 109.5 . .
H42A C42 H42C 109.5 . .
H42B C42 H42C 109.5 . .

loop_
_geom_bond_atom_site_label_1
_geom_bond_atom_site_label_2
_geom_bond_distance
_geom_bond_site_symmetry_2
W1 O1 1.701(4) .
W1 O3 1.893(4) .
W1 O2 1.908(4) .
W1 O4 1.908(4) .
W1 O5 1.926(4) .
W1 O14 2.295(3) .
W2 O6 1.697(4) .
W2 O7 1.898(4) .
W2 O16 1.910(4) 2
W2 O13 1.914(4) .
W2 O2 1.919(4) .
W2 O14 2.340(3) .
W3 O8 1.696(4) .
W3 O15 1.880(4) .
W3 O9 1.911(4) .
W3 O7 1.921(4) .
W3 O3 1.941(4) .
W3 O14 2.276(3) .
W4 O10 1.696(4) .
W4 O16 1.874(4) .
W4 O11 1.903(4) .
W4 O9 1.923(4) .
W4 O4 1.972(4) .
W4 O14 2.314(3) .
W5 O12 1.686(4) .
W5 O15 1.897(4) 2
W5 O13 1.914(4) .
W5 O11 1.925(4) .
W5 O5 1.941(4) .
W5 O14 2.287(3) .
O15 W5 1.897(4) 2
O16 W2 1.910(4) 2
N1 C1 1.332(7) .
N1 C5 1.336(8) .
N1 C6 1.483(8) .
N2 C26 1.338(8) .
N2 C22 1.338(8) .
N2 C27 1.474(9) .
C1 C2 1.369(9) .
C1 H1 0.9400 .
C2 C3 1.376(10) .
C2 H2 0.9400 .
C3 C4 1.367(9) .
C3 H3 0.9400 .
C4 C5 1.367(9) .
C4 H4 0.9400 .
C5 H5 0.9400 .
C6 C7 1.513(8) .
C6 H6A 0.9800 .
C6 H6B 0.9800 .
C7 C8 1.525(9) .
C7 H7A 0.9800 .
C7 H7B 0.9800 .
C8 C9 1.504(8) .
C8 H8A 0.9800 .
C8 H8B 0.9800 .
C9 C10 1.511(9) .
C9 H9A 0.9800 .
C9 H9B 0.9800 .
C10 C11 1.508(9) .
C10 H10A 0.9800 .
C10 H10B 0.9800 .
C11 C12 1.503(9) .
C11 H11A 0.9800 .
C11 H11B 0.9800 .
C12 C13 1.497(9) .
C12 H12A 0.9800 .
C12 H12B 0.9800 .
C13 C14 1.498(9) .
C13 H13A 0.9800 .
C13 H13B 0.9800 .
C14 C15 1.509(8) .
C14 H14A 0.9800 .
C14 H14B 0.9800 .
C15 C16 1.512(10) .
C15 H15A 0.9800 .
C15 H15B 0.9800 .
C16 C17 1.507(9) .
C16 H16A 0.9800 .
C16 H16B 0.9800 .
C17 C18 1.505(10) .
C17 H17A 0.9800 .
C17 H17B 0.9800 .
C18 C19 1.508(9) .
C18 H18A 0.9800 .
C18 H18B 0.9800 .
C19 C20 1.496(10) .
C19 H19A 0.9800 .
C19 H19B 0.9800 .
C20 C21 1.517(10) .
C20 H20A 0.9800 .
C20 H20B 0.9800 .
C21 H21A 0.9700 .
C21 H21B 0.9700 .
C21 H21C 0.9700 .
C22 C23 1.357(10) .
C22 H22 0.9400 .
C23 C24 1.366(10) .
C23 H23 0.9400 .
C24 C25 1.355(10) .
C24 H24 0.9400 .
C25 C26 1.381(10) .
C25 H25 0.9400 .
C26 H26 0.9400 .
C27 C28 1.509(9) .
C27 H27A 0.9800 .
C27 H27B 0.9800 .
C28 C29 1.527(9) .
C28 H28A 0.9800 .
C28 H28B 0.9800 .
C29 C30 1.499(9) .
C29 H29A 0.9800 .
C29 H29B 0.9800 .
C30 C31 1.507(9) .
C30 H30A 0.9800 .
C30 H30B 0.9800 .
C31 C32 1.503(9) .
C31 H31A 0.9800 .
C31 H31B 0.9800 .
C32 C33 1.513(9) .
C32 H32A 0.9800 .
C32 H32B 0.9800 .
C33 C34 1.512(9) .
C33 H33A 0.9800 .
C33 H33B 0.9800 .
C34 C35 1.506(9) .
C34 H34A 0.9800 .
C34 H34B 0.9800 .
C35 C36 1.509(9) .
C35 H35A 0.9800 .
C35 H35B 0.9800 .
C36 C37 1.518(9) .
C36 H36A 0.9800 .
C36 H36B 0.9800 .
C37 C38 1.508(9) .
C37 H37A 0.9800 .
C37 H37B 0.9800 .
C38 C39 1.511(9) .
C38 H38A 0.9800 .
C38 H38B 0.9800 .
C39 C40 1.500(9) .
C39 H39A 0.9800 .
C39 H39B 0.9800 .
C40 C41 1.524(9) .
C40 H40A 0.9800 .
C40 H40B 0.9800 .
C41 C42 1.520(9) .
C41 H41A 0.9800 .
C41 H41B 0.9800 .
C42 H42A 0.9700 .
C42 H42B 0.9700 .
C42 H42C 0.9700 .

loop_
_geom_torsion_atom_site_label_1
_geom_torsion_atom_site_label_2
_geom_torsion_atom_site_label_3
_geom_torsion_atom_site_label_4
_geom_torsion
_geom_torsion_site_symmetry_1
_geom_torsion_site_symmetry_4
O1 W1 O2 W2 -179.9(2) . .
O3 W1 O2 W2 -75.5(2) . .
O4 W1 O2 W2 5.4(5) . .
O5 W1 O2 W2 78.9(2) . .
O14 W1 O2 W2 1.37(19) . .
O6 W2 O2 W1 177.3(2) . .
O7 W2 O2 W1 74.0(2) . .
O16 W2 O2 W1 -4.6(7) 2 .
O13 W2 O2 W1 -78.0(2) . .
O14 W2 O2 W1 -1.35(18) . .
O1 W1 O3 W3 -179.1(2) . .
O2 W1 O3 W3 77.4(2) . .
O4 W1 O3 W3 -76.3(2) . .
O5 W1 O3 W3 3.4(5) . .
O14 W1 O3 W3 0.54(18) . .
O8 W3 O3 W1 -179.8(2) . .
O15 W3 O3 W1 -0.9(7) . .
O9 W3 O3 W1 77.4(2) . .
O7 W3 O3 W1 -77.5(2) . .
O14 W3 O3 W1 -0.55(18) . .
O1 W1 O4 W4 -179.7(2) . .
O3 W1 O4 W4 75.8(2) . .
O2 W1 O4 W4 -4.9(5) . .
O5 W1 O4 W4 -78.0(2) . .
O14 W1 O4 W4 -0.90(18) . .
O10 W4 O4 W1 -178.5(2) . .
O16 W4 O4 W1 -0.6(8) . .
O11 W4 O4 W1 77.5(2) . .
O9 W4 O4 W1 -76.0(2) . .
O14 W4 O4 W1 0.90(18) . .
O1 W1 O5 W5 179.1(2) . .
O3 W1 O5 W5 -3.4(5) . .
O2 W1 O5 W5 -77.9(2) . .
O4 W1 O5 W5 76.5(2) . .
O14 W1 O5 W5 -0.52(17) . .
O12 W5 O5 W1 -179.1(2) . .
O15 W5 O5 W1 2.5(7) 2 .
O13 W5 O5 W1 78.5(2) . .
O11 W5 O5 W1 -75.9(2) . .
O14 W5 O5 W1 0.52(17) . .
O6 W2 O7 W3 -170.4(2) . .
O16 W2 O7 W3 90.0(2) 2 .
O13 W2 O7 W3 7.9(5) . .
O2 W2 O7 W3 -74.0(2) . .
O14 W2 O7 W3 1.16(18) . .
O8 W3 O7 W2 172.0(2) . .
O15 W3 O7 W2 -89.2(2) . .
O9 W3 O7 W2 -3.0(5) . .
O3 W3 O7 W2 75.3(2) . .
O14 W3 O7 W2 -1.19(19) . .
O8 W3 O9 W4 -175.4(2) . .
O15 W3 O9 W4 85.7(2) . .
O7 W3 O9 W4 -0.4(5) . .
O3 W3 O9 W4 -78.6(2) . .
O14 W3 O9 W4 -2.18(18) . .
O10 W4 O9 W3 171.1(2) . .
O16 W4 O9 W3 -88.0(2) . .
O11 W4 O9 W3 1.9(5) . .
O4 W4 O9 W3 77.7(2) . .
O14 W4 O9 W3 2.16(18) . .
O10 W4 O11 W5 -169.1(2) . .
O16 W4 O11 W5 89.8(2) . .
O9 W4 O11 W5 0.0(5) . .
O4 W4 O11 W5 -75.7(2) . .
O14 W4 O11 W5 -0.26(18) . .
O12 W5 O11 W4 175.0(2) . .
O15 W5 O11 W4 -86.9(2) 2 .
O13 W5 O11 W4 -3.9(5) . .
O5 W5 O11 W4 76.9(2) . .
O14 W5 O11 W4 0.26(18) . .
O6 W2 O13 W5 170.9(2) . .
O7 W2 O13 W5 -7.4(5) . .
O16 W2 O13 W5 -89.4(2) 2 .
O2 W2 O13 W5 74.9(2) . .
O14 W2 O13 W5 -0.67(18) . .
O12 W5 O13 W2 -174.1(2) . .
O15 W5 O13 W2 87.7(2) 2 .
O11 W5 O13 W2 4.8(5) . .
O5 W5 O13 W2 -76.3(2) . .
O14 W5 O13 W2 0.68(18) . .
O8 W3 O14 W5 -159(4) . .
O15 W3 O14 W5 15(5) . .
O9 W3 O14 W5 105(5) . .
O7 W3 O14 W5 -75(5) . .
O3 W3 O14 W5 -165(5) . .
O8 W3 O14 W1 6.8(15) . .
O15 W3 O14 W1 -179.70(14) . .
O9 W3 O14 W1 -89.88(14) . .
O7 W3 O14 W1 90.90(14) . .
O3 W3 O14 W1 0.40(13) . .
O8 W3 O14 W4 98.3(14) . .
O15 W3 O14 W4 -88.19(13) . .
O9 W3 O14 W4 1.63(13) . .
O7 W3 O14 W4 -177.59(15) . .
O3 W3 O14 W4 91.92(15) . .
O8 W3 O14 W2 -83.2(14) . .
O15 W3 O14 W2 90.26(14) . .
O9 W3 O14 W2 -179.92(15) . .
O7 W3 O14 W2 0.86(13) . .
O3 W3 O14 W2 -89.64(15) . .
O12 W5 O14 W3 170(4) . .
O15 W5 O14 W3 -14(5) 2 .
O13 W5 O14 W3 75(5) . .
O11 W5 O14 W3 -103(5) . .
O5 W5 O14 W3 165(5) . .
O12 W5 O14 W1 4.2(19) . .
O15 W5 O14 W1 -179.82(14) 2 .
O13 W5 O14 W1 -90.53(14) . .
O11 W5 O14 W1 91.33(14) . .
O5 W5 O14 W1 -0.39(13) . .
O12 W5 O14 W4 -87.3(19) . .
O15 W5 O14 W4 88.66(14) 2 .
O13 W5 O14 W4 177.95(15) . .
O11 W5 O14 W4 -0.19(13) . .
O5 W5 O14 W4 -91.91(14) . .
O12 W5 O14 W2 94.2(19) . .
O15 W5 O14 W2 -89.79(13) 2 .
O13 W5 O14 W2 -0.50(13) . .
O11 W5 O14 W2 -178.64(15) . .
O5 W5 O14 W2 89.64(14) . .
O1 W1 O14 W3 165(8) . .
O3 W1 O14 W3 -0.41(13) . .
O2 W1 O14 W3 -91.10(15) . .
O4 W1 O14 W3 90.77(15) . .
O5 W1 O14 W3 -179.11(15) . .
O1 W1 O14 W5 -16(8) . .
O3 W1 O14 W5 179.09(16) . .
O2 W1 O14 W5 88.40(15) . .
O4 W1 O14 W5 -89.73(15) . .
O5 W1 O14 W5 0.40(13) . .
O1 W1 O14 W4 75(8) . .
O3 W1 O14 W4 -90.50(15) . .
O2 W1 O14 W4 178.82(16) . .
O4 W1 O14 W4 0.68(14) . .
O5 W1 O14 W4 90.81(14) . .
O1 W1 O14 W2 -105(8) . .
O3 W1 O14 W2 89.70(15) . .
O2 W1 O14 W2 -0.99(13) . .
O4 W1 O14 W2 -179.12(16) . .
O5 W1 O14 W2 -89.00(14) . .
O10 W4 O14 W3 -88.4(9) . .
O16 W4 O14 W3 88.09(14) . .
O11 W4 O14 W3 178.26(16) . .
O9 W4 O14 W3 -1.63(13) . .
O4 W4 O14 W3 -91.53(15) . .
O10 W4 O14 W5 93.5(9) . .
O16 W4 O14 W5 -89.98(14) . .
O11 W4 O14 W5 0.19(14) . .
O9 W4 O14 W5 -179.70(15) . .
O4 W4 O14 W5 90.40(15) . .
O10 W4 O14 W1 2.5(10) . .
O16 W4 O14 W1 178.96(14) . .
O11 W4 O14 W1 -90.87(15) . .
O9 W4 O14 W1 89.24(15) . .
O4 W4 O14 W1 -0.67(13) . .
O10 W4 O14 W2 175(100) . .
O16 W4 O14 W2 -8(6) . .
O11 W4 O14 W2 82(6) . .
O9 W4 O14 W2 -98(6) . .
O4 W4 O14 W2 172(6) . .
O6 W2 O14 W3 82.4(11) . .
O7 W2 O14 W3 -0.87(14) . .
O16 W2 O14 W3 -89.05(14) 2 .
O13 W2 O14 W3 -177.58(15) . .
O2 W2 O14 W3 91.85(15) . .
O6 W2 O14 W5 -99.5(11) . .
O7 W2 O14 W5 177.21(15) . .
O16 W2 O14 W5 89.03(14) 2 .
O13 W2 O14 W5 0.50(13) . .
O2 W2 O14 W5 -90.06(15) . .
O6 W2 O14 W1 -8.5(12) . .
O7 W2 O14 W1 -91.74(15) . .
O16 W2 O14 W1 -179.92(14) 2 .
O13 W2 O14 W1 91.55(14) . .
O2 W2 O14 W1 0.99(13) . .
O6 W2 O14 W4 179(100) . .
O7 W2 O14 W4 95(6) . .
O16 W2 O14 W4 7(6) 2 .
O13 W2 O14 W4 -81(6) . .
O2 W2 O14 W4 -172(6) . .
O8 W3 O15 W5 2.7(17) . 2
O9 W3 O15 W5 105.9(17) . 2
O7 W3 O15 W5 -99.8(17) . 2
O3 W3 O15 W5 -176.1(13) . 2
O14 W3 O15 W5 -176.5(17) . 2
O10 W4 O16 W2 -18(4) . 2
O11 W4 O16 W2 87(4) . 2
O9 W4 O16 W2 -121(4) . 2
O4 W4 O16 W2 164(4) . 2
O14 W4 O16 W2 163(4) . 2
C5 N1 C1 C2 -1.0(10) . .
C6 N1 C1 C2 177.9(6) . .
N1 C1 C2 C3 -1.6(10) . .
C1 C2 C3 C4 3.4(10) . .
C2 C3 C4 C5 -2.7(11) . .
C1 N1 C5 C4 1.7(10) . .
C6 N1 C5 C4 -177.1(6) . .
C3 C4 C5 N1 0.2(10) . .
C1 N1 C6 C7 -87.1(7) . .
C5 N1 C6 C7 91.8(7) . .
N1 C6 C7 C8 -64.2(7) . .
C6 C7 C8 C9 -64.0(8) . .
C7 C8 C9 C10 -175.3(6) . .
C8 C9 C10 C11 -176.2(6) . .
C9 C10 C11 C12 -177.8(6) . .
C10 C11 C12 C13 -177.8(6) . .
C11 C12 C13 C14 -179.8(6) . .
C12 C13 C14 C15 179.8(6) . .
C13 C14 C15 C16 -179.5(6) . .
C14 C15 C16 C17 -178.2(7) . .
C15 C16 C17 C18 179.7(7) . .
C16 C17 C18 C19 178.1(7) . .
C17 C18 C19 C20 178.3(7) . .
C18 C19 C20 C21 -178.4(7) . .
C26 N2 C22 C23 -0.9(9) . .
C27 N2 C22 C23 -177.9(6) . .
N2 C22 C23 C24 -0.2(9) . .
C22 C23 C24 C25 0.3(10) . .
C23 C24 C25 C26 0.5(11) . .
C22 N2 C26 C25 1.7(9) . .
C27 N2 C26 C25 178.8(6) . .
C24 C25 C26 N2 -1.6(10) . .
C26 N2 C27 C28 -85.8(8) . .
C22 N2 C27 C28 91.3(7) . .
N2 C27 C28 C29 179.6(6) . .
C27 C28 C29 C30 -173.8(6) . .
C28 C29 C30 C31 174.7(6) . .
C29 C30 C31 C32 180.0(6) . .
C30 C31 C32 C33 176.8(6) . .
C31 C32 C33 C34 179.2(6) . .
C32 C33 C34 C35 178.8(7) . .
C33 C34 C35 C36 -179.8(7) . .
C34 C35 C36 C37 -179.9(6) . .
C35 C36 C37 C38 178.8(6) . .
C36 C37 C38 C39 -179.8(6) . .
C37 C38 C39 C40 179.7(6) . .
C38 C39 C40 C41 179.5(6) . .
C39 C40 C41 C42 178.4(7) . .
